data_4024650
loop_
_publ_author_name
'Tony V. Robinson'
'Daniel Sejer Pedersen'
'Dennis K. Taylor'
'Edward R. T. Tiekink'

_publ_contact_author_address
;
    Department of Chemistry,
    The University of Texas,
    One UTSA Circle,
    San Antonio, Texas 78249-0698,
    U.S.A.
;
_publ_contact_author_email
;
Edward.Tiekink@gmail.com
;
_publ_contact_author_fax ' 1 210 458 7428 '
_publ_contact_author_name ' Edward RT Tiekink '
_publ_contact_author_phone ' 1 210 458 5774 '
_publ_section_title
;
Dihydroxylation of 4-Substituted 1,2-Dioxines: A Concise Route to Branched
Erythro Sugars
;
_journal_name_full 'Journal of Organic Chemistry'
_journal_page_first 5093
_journal_page_last 5096
_journal_paper_doi 10.1021/jo900669u
_journal_volume 74
_journal_year 2009
_chemical_formula_moiety 'C10 H12 O3'
_chemical_formula_sum 'C10 H12 O3'
_chemical_formula_weight 180.20
_chemical_name_systematic
; 
 ? 
;
_space_group_IT_number 14
_symmetry_cell_setting monoclinic
_symmetry_space_group_name_Hall '-P 2ybc'
_symmetry_space_group_name_H-M 'P 1 21/c 1'
_atom_sites_solution_hydrogens geom
_atom_sites_solution_primary direct
_atom_sites_solution_secondary difmap
_audit_creation_method SHELXL-97
_cell_angle_alpha 90
_cell_angle_beta 90.70(3)
_cell_angle_gamma 90
_cell_formula_units_Z 4
_cell_length_a 8.1057(16)
_cell_length_b 10.616(2)
_cell_length_c 10.188(2)
_cell_measurement_reflns_used 914
_cell_measurement_temperature 153(2)
_cell_measurement_theta_max 29.9
_cell_measurement_theta_min 3.2
_cell_volume 876.6(3)
_computing_cell_refinement CrystalClear
_computing_data_collection 'CrystalClear (Rigaku Americas Corporation, 2005)'
_computing_data_reduction CrystalClear
_computing_molecular_graphics 'ORTEPII (Johnson, 1976) & DIAMOND (Brandenburg, 2006)'
_computing_publication_material SHELXL97
_computing_structure_refinement 'SHELXL97 (Sheldrick, 1997)'
_computing_structure_solution 'SIR92 (Altomare et al., 1994)'
_diffrn_ambient_temperature 153(2)
_diffrn_measured_fraction_theta_full 0.959
_diffrn_measured_fraction_theta_max 0.959
_diffrn_measurement_device_type AFC12\k/SATURN724
_diffrn_measurement_method \w
_diffrn_radiation_monochromator graphite
_diffrn_radiation_source 'fine-focus sealed tube'
_diffrn_radiation_type MoK\a
_diffrn_radiation_wavelength 0.71070
_diffrn_reflns_av_R_equivalents 0.026
_diffrn_reflns_av_sigmaI/netI 0.028
_diffrn_reflns_limit_h_max 10
_diffrn_reflns_limit_h_min -9
_diffrn_reflns_limit_k_max 13
_diffrn_reflns_limit_k_min -11
_diffrn_reflns_limit_l_max 12
_diffrn_reflns_limit_l_min -12
_diffrn_reflns_number 4617
_diffrn_reflns_theta_full 26.5
_diffrn_reflns_theta_max 26.5
_diffrn_reflns_theta_min 3.2
_diffrn_standards_decay_% '< 1'
_diffrn_standards_interval_count 0
_diffrn_standards_number 0
_exptl_absorpt_coefficient_mu 0.100
_exptl_absorpt_correction_T_max 1.000
_exptl_absorpt_correction_T_min 0.906
_exptl_absorpt_correction_type multi-scan
_exptl_absorpt_process_details 'ABSCOR (Higashi, 1995)'
_exptl_crystal_colour colourless
_exptl_crystal_density_diffrn 1.365
_exptl_crystal_density_method 'not measured'
_exptl_crystal_description block
_exptl_crystal_F_000 384
_exptl_crystal_size_max 0.30
_exptl_crystal_size_mid 0.20
_exptl_crystal_size_min 0.12
_refine_diff_density_max 0.16
_refine_diff_density_min -0.20
_refine_diff_density_rms 0.048
_refine_ls_extinction_method none
_refine_ls_goodness_of_fit_ref 1.09
_refine_ls_hydrogen_treatment constr
_refine_ls_matrix_type full
_refine_ls_number_parameters 124
_refine_ls_number_reflns 1751
_refine_ls_number_restraints 2
_refine_ls_restrained_S_all 1.09
_refine_ls_R_factor_all 0.060
_refine_ls_R_factor_gt 0.053
_refine_ls_shift/su_max <0.001
_refine_ls_shift/su_mean 0.000
_refine_ls_structure_factor_coef Fsqd
_refine_ls_weighting_details 'calc w=1/[\s^2^(Fo^2^)+(0.0628P)^2^+0.2763P] where P=(Fo^2^+2Fc^2^)/3'
_refine_ls_weighting_scheme calc
_refine_ls_wR_factor_gt 0.127
_refine_ls_wR_factor_ref 0.134
_reflns_number_gt 1527
_reflns_number_total 1751
_reflns_threshold_expression I>2\s(I)
_cod_data_source_file jo900669u_si_003.cif
_cod_data_source_block 16a
_cod_original_sg_symbol_H-M 'P 21/c'
_cod_database_code 4024650

loop_
_symmetry_equiv_pos_as_xyz
'x, y, z'
'-x, y+1/2, -z+1/2'
'-x, -y, -z'
'x, -y-1/2, z-1/2'

loop_
_atom_site_label
_atom_site_type_symbol
_atom_site_fract_x
_atom_site_fract_y
_atom_site_fract_z
_atom_site_U_iso_or_equiv
_atom_site_adp_type
_atom_site_occupancy
_atom_site_symmetry_multiplicity
_atom_site_calc_flag
_atom_site_refinement_flags
_atom_site_disorder_assembly
_atom_site_disorder_group
O1 O -0.04986(17) 0.35089(12) 0.90394(12) 0.0393(4) Uani 1 1 d . . .
O3 O 0.13545(16) 0.51016(11) 0.68527(12) 0.0346(3) Uani 1 1 d D . .
H3O H 0.1035 0.5105 0.6065 0.052 Uiso 1 1 d D . .
O4 O -0.06974(16) 0.35804(11) 0.55247(11) 0.0333(3) Uani 1 1 d D . .
H4O H -0.0689 0.2945 0.5033 0.050 Uiso 1 1 d D . .
C2 C 0.1196(2) 0.38303(18) 0.87626(17) 0.0357(4) Uani 1 1 d . . .
H2A H 0.1953 0.3210 0.9174 0.043 Uiso 1 1 calc R . .
H2B H 0.1462 0.4676 0.9117 0.043 Uiso 1 1 calc R . .
C3 C 0.1385(2) 0.38183(15) 0.72612(16) 0.0290(4) Uani 1 1 d . . .
C4 C -0.0232(2) 0.31728(16) 0.67973(16) 0.0287(4) Uani 1 1 d . . .
H4 H -0.0093 0.2237 0.6807 0.034 Uiso 1 1 calc R . .
C5 C -0.1442(2) 0.35680(18) 0.78385(17) 0.0361(4) Uani 1 1 d . . .
H5A H -0.1850 0.4433 0.7675 0.043 Uiso 1 1 calc R . .
H5B H -0.2394 0.2985 0.7864 0.043 Uiso 1 1 calc R . .
C31 C 0.2893(2) 0.31242(15) 0.67681(16) 0.0289(4) Uani 1 1 d . . .
C36 C 0.3244(2) 0.19069(17) 0.72186(18) 0.0364(4) Uani 1 1 d . . .
H36 H 0.2574 0.1539 0.7874 0.044 Uiso 1 1 calc R . .
C35 C 0.4559(2) 0.12330(19) 0.6717(2) 0.0423(5) Uani 1 1 d . . .
H35 H 0.4792 0.0412 0.7040 0.051 Uiso 1 1 calc R . .
C34 C 0.5534(2) 0.17474(19) 0.5752(2) 0.0424(5) Uani 1 1 d . . .
H34 H 0.6429 0.1281 0.5406 0.051 Uiso 1 1 calc R . .
C33 C 0.5195(2) 0.29465(19) 0.52945(19) 0.0414(5) Uani 1 1 d . . .
H33 H 0.5860 0.3305 0.4630 0.050 Uiso 1 1 calc R . .
C32 C 0.3887(2) 0.36300(17) 0.58012(18) 0.0342(4) Uani 1 1 d . . .
H32 H 0.3671 0.4455 0.5482 0.041 Uiso 1 1 calc R . .

loop_
_atom_site_aniso_label
_atom_site_aniso_U_11
_atom_site_aniso_U_22
_atom_site_aniso_U_33
_atom_site_aniso_U_23
_atom_site_aniso_U_13
_atom_site_aniso_U_12
O1 0.0457(8) 0.0441(8) 0.0283(7) 0.0014(5) 0.0050(6) -0.0017(6)
O3 0.0461(8) 0.0234(6) 0.0343(7) 0.0012(5) -0.0025(6) -0.0015(5)
O4 0.0393(7) 0.0328(7) 0.0277(7) 0.0027(5) -0.0031(5) 0.0000(5)
C2 0.0413(10) 0.0357(10) 0.0299(9) -0.0008(7) -0.0005(7) 0.0002(8)
C3 0.0346(10) 0.0239(8) 0.0286(9) 0.0011(6) -0.0005(7) -0.0003(7)
C4 0.0322(9) 0.0259(9) 0.0279(9) 0.0025(6) -0.0006(7) 0.0002(6)
C5 0.0361(10) 0.0381(10) 0.0342(10) 0.0018(7) 0.0029(8) 0.0025(7)
C31 0.0309(9) 0.0280(9) 0.0278(8) -0.0017(6) -0.0034(7) -0.0009(7)
C36 0.0377(10) 0.0346(10) 0.0369(10) 0.0057(8) 0.0023(8) 0.0001(8)
C35 0.0421(11) 0.0358(11) 0.0490(12) 0.0045(8) -0.0002(9) 0.0076(8)
C34 0.0321(10) 0.0447(11) 0.0505(12) -0.0029(9) 0.0021(8) 0.0037(8)
C33 0.0340(10) 0.0454(11) 0.0448(11) 0.0014(9) 0.0047(8) -0.0049(8)
C32 0.0346(10) 0.0305(9) 0.0374(10) 0.0014(7) 0.0008(8) -0.0035(7)

loop_
_atom_type_symbol
_atom_type_description
_atom_type_scat_dispersion_real
_atom_type_scat_dispersion_imag
_atom_type_scat_source
C C 0.0033 0.0016 'International Tables Vol C Tables 4.2.6.8 and 6.1.1.4'
H H 0.0000 0.0000 'International Tables Vol C Tables 4.2.6.8 and 6.1.1.4'
O O 0.0106 0.0060 'International Tables Vol C Tables 4.2.6.8 and 6.1.1.4'

loop_
_geom_angle_atom_site_label_1
_geom_angle_atom_site_label_2
_geom_angle_atom_site_label_3
_geom_angle
_geom_angle_site_symmetry_1
_geom_angle_site_symmetry_3
_geom_angle_publ_flag
C5 O1 C2 108.70(13) . . ?
C3 O3 H3O 106.7 . . ?
C4 O4 H4O 107.3 . . ?
O1 C2 C3 107.34(14) . . ?
O1 C2 H2A 110.2 . . ?
C3 C2 H2A 110.2 . . ?
O1 C2 H2B 110.2 . . ?
C3 C2 H2B 110.2 . . ?
H2A C2 H2B 108.5 . . ?
O3 C3 C31 112.24(14) . . ?
O3 C3 C2 106.31(13) . . ?
C31 C3 C2 115.04(14) . . ?
O3 C3 C4 108.83(13) . . ?
C31 C3 C4 111.48(13) . . ?
C2 C3 C4 102.30(14) . . ?
O4 C4 C5 112.97(14) . . ?
O4 C4 C3 111.11(13) . . ?
C5 C4 C3 102.52(14) . . ?
O4 C4 H4 110.0 . . ?
C5 C4 H4 110.0 . . ?
C3 C4 H4 110.0 . . ?
O1 C5 C4 104.02(14) . . ?
O1 C5 H5A 111.0 . . ?
C4 C5 H5A 111.0 . . ?
O1 C5 H5B 111.0 . . ?
C4 C5 H5B 111.0 . . ?
H5A C5 H5B 109.0 . . ?
C32 C31 C36 118.17(16) . . ?
C32 C31 C3 121.60(15) . . ?
C36 C31 C3 120.07(15) . . ?
C35 C36 C31 120.64(17) . . ?
C35 C36 H36 119.7 . . ?
C31 C36 H36 119.7 . . ?
C34 C35 C36 120.49(18) . . ?
C34 C35 H35 119.8 . . ?
C36 C35 H35 119.8 . . ?
C35 C34 C33 119.42(18) . . ?
C35 C34 H34 120.3 . . ?
C33 C34 H34 120.3 . . ?
C34 C33 C32 120.33(18) . . ?
C34 C33 H33 119.8 . . ?
C32 C33 H33 119.8 . . ?
C31 C32 C33 120.93(17) . . ?
C31 C32 H32 119.5 . . ?
C33 C32 H32 119.5 . . ?

loop_
_geom_bond_atom_site_label_1
_geom_bond_atom_site_label_2
_geom_bond_distance
_geom_bond_site_symmetry_2
_geom_bond_publ_flag
O1 C5 1.436(2) . ?
O1 C2 1.446(2) . ?
O3 C3 1.4246(19) . ?
O3 H3O 0.8401 . ?
O4 C4 1.414(2) . ?
O4 H4O 0.8401 . ?
C2 C3 1.539(2) . ?
C2 H2A 0.9900 . ?
C2 H2B 0.9900 . ?
C3 C31 1.518(2) . ?
C3 C4 1.548(2) . ?
C4 C5 1.513(3) . ?
C4 H4 1.0000 . ?
C5 H5A 0.9900 . ?
C5 H5B 0.9900 . ?
C31 C32 1.389(2) . ?
C31 C36 1.399(2) . ?
C36 C35 1.387(3) . ?
C36 H36 0.9500 . ?
C35 C34 1.381(3) . ?
C35 H35 0.9500 . ?
C34 C33 1.382(3) . ?
C34 H34 0.9500 . ?
C33 C32 1.389(3) . ?
C33 H33 0.9500 . ?
C32 H32 0.9500 . ?

loop_
_geom_torsion_atom_site_label_1
_geom_torsion_atom_site_label_2
_geom_torsion_atom_site_label_3
_geom_torsion_atom_site_label_4
_geom_torsion
_geom_torsion_site_symmetry_1
_geom_torsion_site_symmetry_2
_geom_torsion_site_symmetry_3
_geom_torsion_site_symmetry_4
_geom_torsion_publ_flag
C5 O1 C2 C3 -12.31(18) . . . . ?
O1 C2 C3 O3 101.71(15) . . . . ?
O1 C2 C3 C31 -133.40(14) . . . . ?
O1 C2 C3 C4 -12.37(17) . . . . ?
O3 C3 C4 O4 39.61(18) . . . . ?
C31 C3 C4 O4 -84.72(16) . . . . ?
C2 C3 C4 O4 151.82(14) . . . . ?
O3 C3 C4 C5 -81.33(16) . . . . ?
C31 C3 C4 C5 154.34(14) . . . . ?
C2 C3 C4 C5 30.88(16) . . . . ?
C2 O1 C5 C4 32.59(17) . . . . ?
O4 C4 C5 O1 -158.91(13) . . . . ?
C3 C4 C5 O1 -39.26(16) . . . . ?
O3 C3 C31 C32 -13.3(2) . . . . ?
C2 C3 C31 C32 -135.00(17) . . . . ?
C4 C3 C31 C32 109.12(18) . . . . ?
O3 C3 C31 C36 171.35(14) . . . . ?
C2 C3 C31 C36 49.6(2) . . . . ?
C4 C3 C31 C36 -66.3(2) . . . . ?
C32 C31 C36 C35 0.5(3) . . . . ?
C3 C31 C36 C35 176.07(16) . . . . ?
C31 C36 C35 C34 -0.8(3) . . . . ?
C36 C35 C34 C33 0.5(3) . . . . ?
C35 C34 C33 C32 0.1(3) . . . . ?
C36 C31 C32 C33 0.0(3) . . . . ?
C3 C31 C32 C33 -175.45(16) . . . . ?
C34 C33 C32 C31 -0.3(3) . . . . ?
